data_7005277
loop_
_publ_author_name
'Rodr\'iguez-Di\'eguez, A'
'Salinas-Castillo, A'
'Galli, S.'
'Masciocchi, N.'
'M Guti\'errez-Zorrilla, J'
'Vitoria, P.'
'Colacio, E.'

_publ_section_title
;
 Synthesis, X-ray structures and luminescence properties of three
 multidimensional metal-organic frameworks incorporating the versatile
 5-(pyrimidyl)tetrazolato bridging ligand.
;
_journal_issue 18
_journal_name_full 'Dalton transactions (Cambridge, England : 2003)'
_journal_page_first 1821
_journal_page_last 1828
_journal_paper_doi 10.1039/b618981d
_journal_year 2007
_chemical_formula_sum 'C10 H6 Cd N12'
_chemical_formula_weight 406.67
_chemical_name_common catena-bis(mu4-5-(pyrimidil)tetrazolate)-cadmium(ii)
_chemical_name_systematic
;
catena-bis(mu4-5-(pyrimidil)tetrazolate)-cadmium(ii)
;
_space_group_IT_number 134
_symmetry_cell_setting tetragonal
_symmetry_space_group_name_Hall '-P 4ac 2bc'
_symmetry_space_group_name_H-M 'P 42/n n m :2'
_atom_sites_solution_hydrogens geom
_atom_sites_solution_primary direct
_atom_sites_solution_secondary difmap
_audit_creation_method SHELXL-97
_cell_angle_alpha 90.00
_cell_angle_beta 90.00
_cell_angle_gamma 90.00
_cell_formula_units_Z 4
_cell_length_a 9.0559(3)
_cell_length_b 9.0559(3)
_cell_length_c 15.7800(13)
_cell_measurement_reflns_used 3132
_cell_measurement_temperature 100(2)
_cell_measurement_theta_max 28.232
_cell_measurement_theta_min 3.181
_cell_volume 1294.11(12)
_computing_cell_refinement 'Bruker SMART'
_computing_data_collection 'Bruker SMART'
_computing_data_reduction 'Bruker SMART'
_computing_molecular_graphics 'Bruker SHELXTL'
_computing_publication_material 'SHELXL-97 (Sheldrick, 1997)'
_computing_structure_refinement 'SHELXL-97 (Sheldrick, 1997)'
_computing_structure_solution 'SHELXS-97 (Sheldrick, 1990)'
_diffrn_ambient_temperature 100(2)
_diffrn_detector_area_resol_mean 8.26_diffrn_measurement_device_type
_diffrn_measured_fraction_theta_full 0.957
_diffrn_measured_fraction_theta_max 0.957
_diffrn_measurement_device_type 'Bruker Axs APEX automated diffractometer'
_diffrn_measurement_method 'phi and omega scans'
_diffrn_radiation_monochromator graphite
_diffrn_radiation_source 'fine-focus sealed tube'
_diffrn_radiation_type MoK\a
_diffrn_radiation_wavelength 0.71073
_diffrn_reflns_av_R_equivalents 0.0191
_diffrn_reflns_av_sigmaI/netI 0.0118
_diffrn_reflns_limit_h_max 12
_diffrn_reflns_limit_h_min -11
_diffrn_reflns_limit_k_max 11
_diffrn_reflns_limit_k_min -11
_diffrn_reflns_limit_l_max 20
_diffrn_reflns_limit_l_min -16
_diffrn_reflns_number 7627
_diffrn_reflns_theta_full 28.34
_diffrn_reflns_theta_max 28.34
_diffrn_reflns_theta_min 2.58
_exptl_absorpt_coefficient_mu 1.711
_exptl_absorpt_correction_T_max 1.000
_exptl_absorpt_correction_T_min 0.878
_exptl_absorpt_correction_type empirical
_exptl_absorpt_process_details Empirical
_exptl_crystal_colour Colorless
_exptl_crystal_density_diffrn 2.087
_exptl_crystal_density_meas ?
_exptl_crystal_density_method .
_exptl_crystal_description prismatic
_exptl_crystal_F_000 792
_exptl_crystal_size_max 0.15
_exptl_crystal_size_mid 0.14
_exptl_crystal_size_min 0.09
_refine_diff_density_max 0.558
_refine_diff_density_min -0.378
_refine_diff_density_rms 0.093
_refine_ls_extinction_method none
_refine_ls_goodness_of_fit_ref 1.169
_refine_ls_hydrogen_treatment mixed
_refine_ls_matrix_type full
_refine_ls_number_parameters 58
_refine_ls_number_reflns 848
_refine_ls_number_restraints 0
_refine_ls_restrained_S_all 1.169
_refine_ls_R_factor_all 0.0225
_refine_ls_R_factor_gt 0.0202
_refine_ls_shift/su_max 0.022
_refine_ls_shift/su_mean 0.003
_refine_ls_structure_factor_coef Fsqd
_refine_ls_weighting_details 'calc w=1/[\s^2^(Fo^2^)+(0.0276P)^2^+1.1163P] where P=(Fo^2^+2Fc^2^)/3'
_refine_ls_weighting_scheme calc
_refine_ls_wR_factor_gt 0.0561
_refine_ls_wR_factor_ref 0.0585
_reflns_number_gt 764
_reflns_number_total 848
_reflns_threshold_expression >2sigma(I)
_cod_data_source_file b618981d.txt
_cod_data_source_block Compound_2
_cod_depositor_comments
;
The following automatic conversions were performed:
'_symmetry_cell_setting' value 'Tetragonal' changed to 'tetragonal'
according to '/home/saulius/struct/CIF-dictionaries/cif_core.dic'
dictionary named 'cif_core.dic' version 2.4.1 from
2010-06-29.

'_exptl_absorpt_correction_type' value 'Empirical' changed to
'empirical' according to
'/home/saulius/struct/CIF-dictionaries/cif_core.dic' dictionary named
'cif_core.dic' version 2.4.1 from 2010-06-29.

Automatic conversion script
Id: cif_fix_enum 1527 2010-12-29 10:47:43Z saulius 
;
_cod_original_sg_symbol_H-M P4(2)/nnm
_cod_database_code 7005277

loop_
_symmetry_equiv_pos_as_xyz
'x, y, z'
'-x+1/2, -y+1/2, z'
'-y+1/2, x, z+1/2'
'y, -x+1/2, z+1/2'
'-x+1/2, y, -z+1/2'
'x, -y+1/2, -z+1/2'
'y, x, -z'
'-y+1/2, -x+1/2, -z'
'-x, -y, -z'
'x-1/2, y-1/2, -z'
'y-1/2, -x, -z-1/2'
'-y, x-1/2, -z-1/2'
'x-1/2, -y, z-1/2'
'-x, y-1/2, z-1/2'
'-y, -x, z'
'y-1/2, x-1/2, z'

loop_
_atom_site_label
_atom_site_type_symbol
_atom_site_fract_x
_atom_site_fract_y
_atom_site_fract_z
_atom_site_U_iso_or_equiv
_atom_site_adp_type
_atom_site_occupancy
_atom_site_symmetry_multiplicity
_atom_site_calc_flag
_atom_site_refinement_flags
_atom_site_disorder_assembly
_atom_site_disorder_group
Cd1 Cd 0.2500 0.2500 0.2500 0.00825(12) Uani 1 4 d S . .
N1 N 0.64460(15) -0.04210(15) 0.33904(8) 0.0108(3) Uani 1 1 d . . .
C1 C 0.52937(18) 0.02937(18) 0.30528(14) 0.0094(4) Uani 1 2 d S . .
C2 C 0.61788(18) 0.11788(18) 0.45800(14) 0.0132(5) Uani 1 2 d S . .
H2 H 0.6476 0.1476 0.5132 0.016 Uiso 1 2 calc SR . .
C3 C 0.68763(17) 0.00326(18) 0.41631(10) 0.0127(3) Uani 1 1 d . . .
H3 H 0.7684 -0.0449 0.4430 0.015 Uiso 1 1 calc R . .
N5 N 0.35812(15) -0.03877(16) 0.10718(8) 0.0144(3) Uani 1 1 d . . .
N6 N 0.36673(15) 0.03910(15) 0.17988(8) 0.0112(3) Uani 1 1 d . . .
C5 C 0.47847(18) -0.02153(18) 0.22167(15) 0.0099(4) Uani 1 2 d S . .

loop_
_atom_site_aniso_label
_atom_site_aniso_U_11
_atom_site_aniso_U_22
_atom_site_aniso_U_33
_atom_site_aniso_U_23
_atom_site_aniso_U_13
_atom_site_aniso_U_12
Cd1 0.00703(15) 0.00774(15) 0.00999(17) 0.000 0.000 0.000
N1 0.0103(6) 0.0107(6) 0.0113(6) -0.0004(5) -0.0008(5) -0.0002(5)
C1 0.0096(6) 0.0096(6) 0.0089(10) 0.0001(6) 0.0001(6) -0.0015(9)
C2 0.0155(7) 0.0155(7) 0.0087(9) -0.0009(6) -0.0009(6) -0.0021(9)
C3 0.0119(8) 0.0147(8) 0.0115(7) 0.0022(6) -0.0021(6) -0.0011(6)
N5 0.0156(7) 0.0156(7) 0.0121(6) -0.0025(5) -0.0023(5) -0.0020(5)
N6 0.0116(6) 0.0119(6) 0.0100(6) -0.0008(5) -0.0018(5) -0.0007(5)
C5 0.0103(6) 0.0103(6) 0.0090(10) -0.0010(6) -0.0010(6) -0.0025(8)

loop_
_atom_type_symbol
_atom_type_description
_atom_type_scat_dispersion_real
_atom_type_scat_dispersion_imag
_atom_type_scat_source
C C 0.0033 0.0016 'International Tables Vol C Tables 4.2.6.8 and 6.1.1.4'
H H 0.0000 0.0000 'International Tables Vol C Tables 4.2.6.8 and 6.1.1.4'
N N 0.0061 0.0033 'International Tables Vol C Tables 4.2.6.8 and 6.1.1.4'
Cd Cd -0.8075 1.2024 'International Tables Vol C Tables 4.2.6.8 and 6.1.1.4'

loop_
_geom_angle_atom_site_label_1
_geom_angle_atom_site_label_2
_geom_angle_atom_site_label_3
_geom_angle
_geom_angle_site_symmetry_1
_geom_angle_site_symmetry_3
_geom_angle_publ_flag
N6 Cd1 N6 128.82(6) 6 . ?
N6 Cd1 N6 126.24(6) 6 5 ?
N6 Cd1 N6 77.41(6) . 5 ?
N6 Cd1 N6 77.41(6) 6 2 ?
N6 Cd1 N6 126.24(6) . 2 ?
N6 Cd1 N6 128.82(6) 5 2 ?
N6 Cd1 N1 149.88(5) 6 12_556 ?
N6 Cd1 N1 77.08(4) . 12_556 ?
N6 Cd1 N1 68.66(4) 5 12_556 ?
N6 Cd1 N1 73.89(4) 2 12_556 ?
N6 Cd1 N1 73.89(4) 6 16_655 ?
N6 Cd1 N1 68.66(4) . 16_655 ?
N6 Cd1 N1 77.08(4) 5 16_655 ?
N6 Cd1 N1 149.88(5) 2 16_655 ?
N1 Cd1 N1 135.78(6) 12_556 16_655 ?
N6 Cd1 N1 77.08(4) 6 15_565 ?
N6 Cd1 N1 149.88(5) . 15_565 ?
N6 Cd1 N1 73.89(4) 5 15_565 ?
N6 Cd1 N1 68.66(4) 2 15_565 ?
N1 Cd1 N1 84.11(6) 12_556 15_565 ?
N1 Cd1 N1 112.70(6) 16_655 15_565 ?
N6 Cd1 N1 68.66(4) 6 11_666 ?
N6 Cd1 N1 73.89(4) . 11_666 ?
N6 Cd1 N1 149.88(5) 5 11_666 ?
N6 Cd1 N1 77.08(4) 2 11_666 ?
N1 Cd1 N1 112.70(6) 12_556 11_666 ?
N1 Cd1 N1 84.11(6) 16_655 11_666 ?
N1 Cd1 N1 135.78(6) 15_565 11_666 ?
C1 N1 C3 116.05(15) . . ?
C1 N1 Cd1 115.59(11) . 11_656 ?
C3 N1 Cd1 128.34(11) . 11_656 ?
N1 C1 N1 126.6(2) 16_655 . ?
N1 C1 C5 116.71(10) 16_655 . ?
N1 C1 C5 116.71(10) . . ?
C3 C2 C3 117.4(2) . 16_655 ?
C3 C2 H2 121.3 . . ?
C3 C2 H2 121.3 16_655 . ?
N1 C3 C2 121.93(15) . . ?
N1 C3 H3 119.0 . . ?
C2 C3 H3 119.0 . . ?
N5 N5 N6 109.19(8) 16_655 . ?
C5 N6 N5 104.51(14) . . ?
C5 N6 Cd1 115.32(11) . . ?
N5 N6 Cd1 140.13(10) . . ?
N6 C5 N6 112.6(2) . 16_655 ?
N6 C5 C1 123.70(10) . . ?
N6 C5 C1 123.70(10) 16_655 . ?

loop_
_geom_bond_atom_site_label_1
_geom_bond_atom_site_label_2
_geom_bond_distance
_geom_bond_site_symmetry_2
_geom_bond_publ_flag
Cd1 N6 2.4473(14) 6 ?
Cd1 N6 2.4473(14) . ?
Cd1 N6 2.4473(14) 5 ?
Cd1 N6 2.4473(14) 2 ?
Cd1 N1 2.5357(13) 12_556 ?
Cd1 N1 2.5357(13) 16_655 ?
Cd1 N1 2.5357(13) 15_565 ?
Cd1 N1 2.5357(13) 11_666 ?
N1 C1 1.3385(16) . ?
N1 C3 1.3443(19) . ?
N1 Cd1 2.5357(13) 11_656 ?
C1 N1 1.3385(16) 16_655 ?
C1 C5 1.472(3) . ?
C2 C3 1.3818(19) . ?
C2 C3 1.3818(19) 16_655 ?
C2 H2 0.9500 . ?
C3 H3 0.9500 . ?
N5 N5 1.321(3) 16_655 ?
N5 N6 1.3489(17) . ?
N6 C5 1.3267(18) . ?
C5 N6 1.3267(18) 16_655 ?
